data_4314589
loop_
_publ_author_name
'Takuto Matsumoto'
'Takuya Shiga'
'Mao Noguchi'
'Tatsuya Onuki'
'Graham N. Newton'
'Norihisa Hoshino'
'Motohiro Nakano'
'Hiroki Oshio'

_publ_section_title
;
 Contrasting Magnetism of [MnIII4] and [MnII2MnIII2] Squares
;
_journal_name_full 'Inorganic Chemistry'
_journal_page_first 368
_journal_page_last 370
_journal_paper_doi 10.1021/ic902052f
_journal_volume 49
_journal_year 2010
_chemical_formula_moiety 'C68 H56 Mn4 N12 O14, 2(F6 P), C H Cl3, C H4 O, 1.5(H2O)'
_chemical_formula_sum 'C70 H64 Cl3 F12 Mn4 N12 O16.5 P2'
_chemical_formula_weight 1953.37
_chemical_name_systematic
;
 ?
;
_space_group_IT_number 2
_symmetry_cell_setting triclinic
_symmetry_space_group_name_Hall '-P 1'
_symmetry_space_group_name_H-M 'P -1'
_atom_sites_solution_hydrogens geom
_atom_sites_solution_primary direct
_atom_sites_solution_secondary difmap
_audit_creation_method SHELXL-97
_cell_angle_alpha 76.977(3)
_cell_angle_beta 73.151(3)
_cell_angle_gamma 70.571(3)
_cell_formula_units_Z 2
_cell_length_a 16.063(3)
_cell_length_b 16.722(3)
_cell_length_c 17.021(3)
_cell_measurement_reflns_used 832
_cell_measurement_temperature 200(2)
_cell_measurement_theta_max 22.7445
_cell_measurement_theta_min 2.3375
_cell_volume 4084.2(13)
_computing_cell_refinement 'Bruker SMART'
_computing_data_collection 'Bruker SMART'
_computing_data_reduction 'Bruker SAINT'
_computing_molecular_graphics 'Bruker SHELXTL'
_computing_publication_material 'Bruker SHELXTL'
_computing_structure_refinement 'Bruker SHELXTL'
_computing_structure_solution 'Bruker SHELXTL'
_diffrn_ambient_temperature 200(2)
_diffrn_detector_area_resol_mean 8.366
_diffrn_measured_fraction_theta_full 0.969
_diffrn_measured_fraction_theta_max 0.969
_diffrn_measurement_device_type 'CCD area detector'
_diffrn_measurement_method 'phi and omega scans'
_diffrn_radiation_monochromator graphite
_diffrn_radiation_source 'fine-focus sealed tube'
_diffrn_radiation_type MoK\a
_diffrn_radiation_wavelength 0.71073
_diffrn_reflns_av_R_equivalents 0.0265
_diffrn_reflns_av_sigmaI/netI 0.0809
_diffrn_reflns_limit_h_max 12
_diffrn_reflns_limit_h_min -17
_diffrn_reflns_limit_k_max 15
_diffrn_reflns_limit_k_min -18
_diffrn_reflns_limit_l_max 16
_diffrn_reflns_limit_l_min -18
_diffrn_reflns_number 16607
_diffrn_reflns_theta_full 23.28
_diffrn_reflns_theta_max 23.28
_diffrn_reflns_theta_min 2.08
_exptl_absorpt_coefficient_mu 0.839
_exptl_absorpt_correction_T_max 0.9672
_exptl_absorpt_correction_T_min 0.7195
_exptl_absorpt_correction_type empirical
_exptl_absorpt_process_details SADABS
_exptl_crystal_colour black
_exptl_crystal_density_diffrn 1.563
_exptl_crystal_density_method 'not measured'
_exptl_crystal_description rhombic
_exptl_crystal_F_000 1936
_exptl_crystal_size_max 0.42
_exptl_crystal_size_mid 0.25
_exptl_crystal_size_min 0.04
_platon_squeeze_details
;
;
_refine_diff_density_max 0.942
_refine_diff_density_min -0.567
_refine_diff_density_rms 0.086
_refine_ls_extinction_method none
_refine_ls_goodness_of_fit_ref 0.926
_refine_ls_hydrogen_treatment constr
_refine_ls_matrix_type full
_refine_ls_number_parameters 1049
_refine_ls_number_reflns 11393
_refine_ls_number_restraints 0
_refine_ls_restrained_S_all 0.926
_refine_ls_R_factor_all 0.1014
_refine_ls_R_factor_gt 0.0641
_refine_ls_shift/su_max 0.000
_refine_ls_shift/su_mean 0.000
_refine_ls_structure_factor_coef Fsqd
_refine_ls_weighting_details 'calc w=1/[\s^2^(Fo^2^)+(0.1096P)^2^+0.0000P] where P=(Fo^2^+2Fc^2^)/3'
_refine_ls_weighting_scheme calc
_refine_ls_wR_factor_gt 0.1653
_refine_ls_wR_factor_ref 0.1796
_reflns_number_gt 6996
_reflns_number_total 11393
_reflns_threshold_expression >2\s(I)
_cod_data_source_file ic902052f_si_001_2.cif
_cod_data_source_block nm76mn
_cod_depositor_comments
;
The following automatic conversions were performed:

'_exptl_absorpt_correction_type' value 'Empirical' changed to
'empirical' according to the built-in table from CIF Core dictionary
named 'cif_core.dic' version 2.4.1 from 2010-06-29.

Automatic conversion script
Id: cif_fix_values 1646 2011-03-28 12:23:43Z adriana 
;
_cod_original_cell_volume 4084.3(13)
_cod_database_code 4314589

loop_
_symmetry_equiv_pos_as_xyz
'x, y, z'
'-x, -y, -z'

loop_
_atom_site_label
_atom_site_type_symbol
_atom_site_fract_x
_atom_site_fract_y
_atom_site_fract_z
_atom_site_U_iso_or_equiv
_atom_site_adp_type
_atom_site_occupancy
_atom_site_symmetry_multiplicity
_atom_site_calc_flag
_atom_site_refinement_flags
_atom_site_disorder_assembly
_atom_site_disorder_group
Mn1 Mn 0.67880(6) 0.85769(6) 0.82442(5) 0.0346(2) Uani 1 1 d . . .
Mn2 Mn 0.75276(6) 0.90623(6) 0.57405(6) 0.0386(3) Uani 1 1 d . . .
Mn3 Mn 0.81756(6) 0.64761(6) 0.64252(6) 0.0410(3) Uani 1 1 d . . .
Mn4 Mn 0.74911(6) 0.59791(6) 0.89346(6) 0.0391(3) Uani 1 1 d . . .
N1 N 0.6034(3) 0.8707(3) 0.7458(3) 0.0347(12) Uani 1 1 d . . .
N2 N 0.6310(3) 0.8858(3) 0.6620(3) 0.0348(12) Uani 1 1 d . . .
N3 N 0.6569(3) 0.9089(3) 0.4997(3) 0.0331(11) Uani 1 1 d . . .
N4 N 0.7002(3) 0.6330(3) 0.7115(3) 0.0390(12) Uani 1 1 d . . .
N5 N 0.6779(3) 0.6178(3) 0.7955(3) 0.0393(12) Uani 1 1 d . . .
N6 N 0.6058(3) 0.5965(3) 0.9546(3) 0.0367(12) Uani 1 1 d . . .
N7 N 0.8976(3) 0.7212(3) 0.6260(3) 0.0412(13) Uani 1 1 d . . .
N8 N 0.8732(3) 0.8069(3) 0.6067(3) 0.0372(12) Uani 1 1 d . . .
N9 N 0.8511(3) 0.9735(3) 0.5768(3) 0.0352(12) Uani 1 1 d . . .
N10 N 0.7959(3) 0.7824(3) 0.8499(3) 0.0396(12) Uani 1 1 d . . .
N11 N 0.8183(3) 0.6960(3) 0.8699(3) 0.0349(12) Uani 1 1 d . . .
N12 N 0.8930(3) 0.5297(3) 0.9039(3) 0.0409(13) Uani 1 1 d . . .
O1 O 0.6180(3) 0.7832(3) 0.8974(2) 0.0411(10) Uani 1 1 d . . .
O2 O 0.8194(3) 0.9303(3) 0.4199(2) 0.0478(11) Uani 1 1 d . . .
O3 O 0.7793(3) 0.9611(3) 0.2980(3) 0.0552(12) Uani 1 1 d . . .
O4 O 0.7580(3) 0.7232(3) 0.5641(2) 0.0460(11) Uani 1 1 d . . .
O5 O 0.7233(3) 0.5727(3) 1.0467(3) 0.0477(11) Uani 1 1 d . . .
O6 O 0.6204(3) 0.5412(3) 1.1620(3) 0.0510(11) Uani 1 1 d . . .
O7 O 0.8759(3) 0.5749(3) 0.7229(3) 0.0525(12) Uani 1 1 d . . .
O8 O 0.6952(3) 1.0634(3) 0.5349(3) 0.0458(11) Uani 1 1 d . . .
O9 O 0.7364(3) 1.1847(3) 0.5098(3) 0.0524(12) Uani 1 1 d . . .
O10 O 0.7422(3) 0.9291(3) 0.7507(2) 0.0425(10) Uani 1 1 d . . .
O11 O 0.7801(3) 0.4364(3) 0.9251(3) 0.0504(11) Uani 1 1 d . . .
O12 O 0.8920(3) 0.3158(3) 0.9480(3) 0.0647(14) Uani 1 1 d . . .
O13 O 0.6078(4) 0.9592(3) 0.9041(3) 0.0834(16) Uani 1 1 d . . .
O14 O 0.8748(4) 0.5489(4) 0.5625(5) 0.120(2) Uani 1 1 d . . .
C1 C 0.5259(4) 0.8085(4) 0.9159(4) 0.0374(15) Uani 1 1 d . . .
C2 C 0.4808(4) 0.8033(4) 0.9987(4) 0.0442(16) Uani 1 1 d . . .
H2 H 0.5136 0.7844 1.0396 0.053 Uiso 1 1 calc R . .
C3 C 0.3867(5) 0.8264(4) 1.0211(4) 0.0538(18) Uani 1 1 d . . .
H3 H 0.3565 0.8235 1.0768 0.065 Uiso 1 1 calc R . .
C4 C 0.3383(4) 0.8534(4) 0.9607(4) 0.0499(17) Uani 1 1 d . . .
H4 H 0.2753 0.8666 0.9755 0.060 Uiso 1 1 calc R . .
C5 C 0.3823(4) 0.8608(4) 0.8790(4) 0.0466(16) Uani 1 1 d . . .
H5 H 0.3485 0.8803 0.8389 0.056 Uiso 1 1 calc R . .
C6 C 0.4761(4) 0.8402(4) 0.8542(4) 0.0363(14) Uani 1 1 d . . .
C7 C 0.5216(4) 0.8547(4) 0.7666(4) 0.0343(14) Uani 1 1 d . . .
C8 C 0.4954(4) 0.8601(4) 0.6947(4) 0.0377(15) Uani 1 1 d . . .
H8 H 0.4422 0.8526 0.6902 0.045 Uiso 1 1 calc R . .
C9 C 0.5650(4) 0.8788(4) 0.6310(4) 0.0375(15) Uani 1 1 d . . .
C10 C 0.5788(4) 0.8940(4) 0.5412(3) 0.0337(14) Uani 1 1 d . . .
C11 C 0.5152(4) 0.8927(4) 0.4996(4) 0.0388(15) Uani 1 1 d . . .
H11 H 0.4612 0.8807 0.5292 0.047 Uiso 1 1 calc R . .
C12 C 0.5347(4) 0.9095(4) 0.4150(4) 0.0417(16) Uani 1 1 d . . .
H12 H 0.4933 0.9092 0.3866 0.050 Uiso 1 1 calc R . .
C13 C 0.6142(4) 0.9265(4) 0.3718(4) 0.0403(15) Uani 1 1 d . . .
H13A H 0.6274 0.9388 0.3143 0.048 Uiso 1 1 calc R . .
C14 C 0.6746(4) 0.9249(4) 0.4160(4) 0.0372(15) Uani 1 1 d . . .
C15 C 0.7649(4) 0.9392(4) 0.3793(4) 0.0439(16) Uani 1 1 d . . .
C16 C 0.8650(5) 0.9768(5) 0.2550(4) 0.066(2) Uani 1 1 d . . .
H16A H 0.9150 0.9269 0.2649 0.079 Uiso 1 1 calc R . .
H16B H 0.8714 1.0251 0.2729 0.079 Uiso 1 1 calc R . .
C17 C 0.8630(7) 0.9963(8) 0.1637(6) 0.127(4) Uani 1 1 d . . .
H17A H 0.8673 0.9449 0.1447 0.190 Uiso 1 1 calc R . .
H17B H 0.9132 1.0176 0.1320 0.190 Uiso 1 1 calc R . .
H17C H 0.8071 1.0386 0.1567 0.190 Uiso 1 1 calc R . .
C18 C 0.6988(4) 0.6997(4) 0.5380(4) 0.0418(16) Uani 1 1 d . . .
C19 C 0.7060(4) 0.7124(4) 0.4528(4) 0.0481(17) Uani 1 1 d . . .
H19 H 0.7504 0.7357 0.4164 0.058 Uiso 1 1 calc R . .
C20 C 0.6466(4) 0.6900(4) 0.4228(4) 0.0517(18) Uani 1 1 d . . .
H20 H 0.6519 0.6980 0.3659 0.062 Uiso 1 1 calc R . .
C21 C 0.5808(5) 0.6565(4) 0.4748(5) 0.0554(19) Uani 1 1 d . . .
H21 H 0.5416 0.6414 0.4538 0.066 Uiso 1 1 calc R . .
C22 C 0.5728(4) 0.6450(4) 0.5598(4) 0.0509(17) Uani 1 1 d . . .
H22 H 0.5268 0.6235 0.5956 0.061 Uiso 1 1 calc R . .
C23 C 0.6317(4) 0.6649(4) 0.5920(4) 0.0389(15) Uani 1 1 d . . .
C24 C 0.6246(4) 0.6484(4) 0.6815(4) 0.0407(16) Uani 1 1 d . . .
C25 C 0.5533(4) 0.6415(4) 0.7489(4) 0.0443(16) Uani 1 1 d . . .
H25 H 0.4938 0.6478 0.7482 0.053 Uiso 1 1 calc R . .
C26 C 0.5889(4) 0.6233(4) 0.8176(4) 0.0378(15) Uani 1 1 d . . .
C27 C 0.5483(4) 0.6121(4) 0.9060(4) 0.0361(15) Uani 1 1 d . . .
C28 C 0.4564(4) 0.6185(4) 0.9406(4) 0.0441(16) Uani 1 1 d . . .
H28 H 0.4163 0.6310 0.9066 0.053 Uiso 1 1 calc R . .
C29 C 0.4263(4) 0.6059(4) 1.0251(4) 0.0498(18) Uani 1 1 d . . .
H29 H 0.3655 0.6094 1.0488 0.060 Uiso 1 1 calc R . .
C30 C 0.4865(4) 0.5879(4) 1.0761(4) 0.0480(17) Uani 1 1 d . . .
H30 H 0.4674 0.5787 1.1336 0.058 Uiso 1 1 calc R . .
C31 C 0.5760(4) 0.5844(4) 1.0369(4) 0.0379(15) Uani 1 1 d . . .
C32 C 0.6493(4) 0.5654(4) 1.0818(4) 0.0424(16) Uani 1 1 d . . .
C33 C 0.6815(5) 0.5258(5) 1.2143(4) 0.061(2) Uani 1 1 d . . .
H33A H 0.6976 0.5774 1.2124 0.074 Uiso 1 1 calc R . .
H33B H 0.7366 0.4807 1.1973 0.074 Uiso 1 1 calc R . .
C34 C 0.6293(7) 0.4991(7) 1.3005(5) 0.106(3) Uani 1 1 d . . .
H34A H 0.5752 0.5446 1.3161 0.159 Uiso 1 1 calc R . .
H34B H 0.6665 0.4869 1.3393 0.159 Uiso 1 1 calc R . .
H34C H 0.6130 0.4487 1.3007 0.159 Uiso 1 1 calc R . .
C35 C 0.9688(4) 0.5471(4) 0.7027(4) 0.0455(16) Uani 1 1 d . . .
C36 C 1.0110(5) 0.4602(5) 0.7164(4) 0.062(2) Uani 1 1 d . . .
H36 H 0.9760 0.4222 0.7377 0.074 Uiso 1 1 calc R . .
C37 C 1.1045(5) 0.4291(5) 0.6988(5) 0.072(2) Uani 1 1 d . . .
H37 H 1.1322 0.3704 0.7073 0.087 Uiso 1 1 calc R . .
C38 C 1.1557(5) 0.4839(5) 0.6692(5) 0.075(2) Uani 1 1 d . . .
H38 H 1.2186 0.4628 0.6587 0.090 Uiso 1 1 calc R . .
C39 C 1.1159(4) 0.5704(5) 0.6546(5) 0.062(2) Uani 1 1 d . . .
H39 H 1.1519 0.6075 0.6345 0.075 Uiso 1 1 calc R . .
C40 C 1.0213(4) 0.6030(4) 0.6699(4) 0.0472(17) Uani 1 1 d . . .
C41 C 0.9786(4) 0.6952(4) 0.6476(4) 0.0395(15) Uani 1 1 d . . .
C42 C 1.0072(4) 0.7659(4) 0.6409(4) 0.0429(16) Uani 1 1 d . . .
H42 H 1.0609 0.7669 0.6505 0.052 Uiso 1 1 calc R . .
C43 C 0.9390(4) 0.8347(4) 0.6171(4) 0.0380(15) Uani 1 1 d . . .
C44 C 0.9264(4) 0.9265(4) 0.6016(3) 0.0359(14) Uani 1 1 d . . .
C45 C 0.9871(4) 0.9650(4) 0.6127(4) 0.0441(16) Uani 1 1 d . . .
H45 H 1.0386 0.9318 0.6318 0.053 Uiso 1 1 calc R . .
C46 C 0.9689(4) 1.0523(4) 0.5948(4) 0.0461(17) Uani 1 1 d . . .
H46 H 1.0085 1.0791 0.6009 0.055 Uiso 1 1 calc R . .
C47 C 0.8917(4) 1.1004(4) 0.5676(4) 0.0447(16) Uani 1 1 d . . .
H47 H 0.8792 1.1596 0.5544 0.054 Uiso 1 1 calc R . .
C48 C 0.8334(4) 1.0592(4) 0.5605(4) 0.0411(15) Uani 1 1 d . . .
C49 C 0.7479(4) 1.1033(4) 0.5330(4) 0.0434(16) Uani 1 1 d . . .
C50 C 0.6534(5) 1.2355(4) 0.4842(5) 0.0589(19) Uani 1 1 d . . .
H50A H 0.6004 1.2252 0.5254 0.071 Uiso 1 1 calc R . .
H50B H 0.6531 1.2227 0.4314 0.071 Uiso 1 1 calc R . .
C51 C 0.6556(7) 1.3271(6) 0.4768(7) 0.116(4) Uani 1 1 d . . .
H51A H 0.6514 1.3393 0.5305 0.174 Uiso 1 1 calc R . .
H51B H 0.6053 1.3658 0.4553 0.174 Uiso 1 1 calc R . .
H51C H 0.7114 1.3340 0.4399 0.174 Uiso 1 1 calc R . .
C52 C 0.7954(4) 0.9583(4) 0.7797(4) 0.0426(16) Uani 1 1 d . . .
C53 C 0.7829(4) 1.0455(4) 0.7681(4) 0.0502(17) Uani 1 1 d . . .
H53 H 0.7383 1.0831 0.7421 0.060 Uiso 1 1 calc R . .
C54 C 0.8375(5) 1.0759(5) 0.7957(4) 0.060(2) Uani 1 1 d . . .
H54 H 0.8288 1.1347 0.7885 0.072 Uiso 1 1 calc R . .
C55 C 0.9048(5) 1.0214(5) 0.8337(4) 0.061(2) Uani 1 1 d . . .
H55 H 0.9419 1.0430 0.8509 0.073 Uiso 1 1 calc R . .
C56 C 0.9160(4) 0.9361(5) 0.8457(4) 0.0543(18) Uani 1 1 d . . .
H56 H 0.9618 0.8994 0.8708 0.065 Uiso 1 1 calc R . .
C57 C 0.8612(4) 0.9012(4) 0.8215(4) 0.0376(15) Uani 1 1 d . . .
C58 C 0.8698(4) 0.8099(4) 0.8408(4) 0.0382(15) Uani 1 1 d . . .
C59 C 0.9407(4) 0.7401(4) 0.8538(4) 0.0426(16) Uani 1 1 d . . .
H59 H 0.9995 0.7394 0.8513 0.051 Uiso 1 1 calc R . .
C60 C 0.9068(4) 0.6707(4) 0.8716(4) 0.0387(15) Uani 1 1 d . . .
C61 C 0.9489(4) 0.5785(4) 0.8887(4) 0.0420(16) Uani 1 1 d . . .
C62 C 1.0411(4) 0.5413(4) 0.8891(4) 0.0510(18) Uani 1 1 d . . .
H62 H 1.0797 0.5755 0.8777 0.061 Uiso 1 1 calc R . .
C63 C 1.0734(4) 0.4547(5) 0.9064(4) 0.0542(18) Uani 1 1 d . . .
H63 H 1.1343 0.4293 0.9069 0.065 Uiso 1 1 calc R . .
C64 C 1.0155(4) 0.4042(4) 0.9232(4) 0.0545(18) Uani 1 1 d . . .
H64 H 1.0363 0.3449 0.9358 0.065 Uiso 1 1 calc R . .
C65 C 0.9259(4) 0.4446(4) 0.9206(4) 0.0442(16) Uani 1 1 d . . .
C66 C 0.8577(4) 0.3979(5) 0.9326(4) 0.0457(16) Uani 1 1 d . . .
C67 C 0.8333(5) 0.2633(5) 0.9601(6) 0.074(2) Uani 1 1 d . . .
H67A H 0.8070 0.2738 0.9129 0.089 Uiso 1 1 calc R . .
H67B H 0.7851 0.2725 1.0099 0.089 Uiso 1 1 calc R . .
C68 C 0.9006(8) 0.1719(6) 0.9688(9) 0.150(5) Uani 1 1 d . . .
H68A H 0.9574 0.1711 0.9294 0.225 Uiso 1 1 calc R . .
H68B H 0.8757 0.1316 0.9584 0.225 Uiso 1 1 calc R . .
H68C H 0.9104 0.1565 1.0239 0.225 Uiso 1 1 calc R . .
P1 P 0.53888(18) 0.22981(16) 0.74652(14) 0.0876(8) Uani 1 1 d . . .
P2 P 0.77195(15) 0.25117(18) 0.22573(17) 0.0830(8) Uani 1 1 d . . .
F1 F 0.4677(5) 0.2060(4) 0.7145(4) 0.152(3) Uani 1 1 d . . .
F2 F 0.5468(4) 0.1457(3) 0.8116(3) 0.1044(17) Uani 1 1 d . . .
F3 F 0.6164(5) 0.1794(5) 0.6822(3) 0.181(4) Uani 1 1 d . . .
F4 F 0.6071(5) 0.2513(5) 0.7804(4) 0.149(3) Uani 1 1 d . . .
F5 F 0.5293(5) 0.3127(4) 0.6812(3) 0.144(3) Uani 1 1 d . . .
F6 F 0.4563(4) 0.2769(3) 0.8128(3) 0.1141(19) Uani 1 1 d . . .
F7 F 0.8649(5) 0.1944(6) 0.2086(10) 0.312(8) Uani 1 1 d . . .
F8 F 0.7626(11) 0.2104(11) 0.1624(6) 0.337(9) Uani 1 1 d . . .
F9 F 0.7262(6) 0.1835(6) 0.2811(6) 0.200(4) Uani 1 1 d . . .
F10 F 0.6876(6) 0.3099(6) 0.2307(12) 0.366(11) Uani 1 1 d . . .
F11 F 0.7864(7) 0.2747(11) 0.2934(6) 0.309(8) Uani 1 1 d . . .
F12 F 0.8221(6) 0.3131(6) 0.1719(8) 0.243(5) Uani 1 1 d . . .
Cl1S Cl 0.6640(2) 0.93399(15) 0.11819(18) 0.1237(11) Uani 1 1 d . . .
Cl2S Cl 0.7377(3) 0.7781(2) 0.04699(16) 0.1409(12) Uani 1 1 d . . .
Cl3S Cl 0.7806(3) 0.7876(2) 0.19485(19) 0.1555(15) Uani 1 1 d . . .
C1S C 0.6982(7) 0.8236(5) 0.1361(5) 0.095(3) Uani 1 1 d . . .
H1S H 0.6453 0.8047 0.1691 0.115 Uiso 1 1 calc R . .

loop_
_atom_site_aniso_label
_atom_site_aniso_U_11
_atom_site_aniso_U_22
_atom_site_aniso_U_33
_atom_site_aniso_U_23
_atom_site_aniso_U_13
_atom_site_aniso_U_12
Mn1 0.0257(5) 0.0428(6) 0.0380(5) -0.0025(4) -0.0106(4) -0.0127(4)
Mn2 0.0251(5) 0.0502(6) 0.0444(6) -0.0006(4) -0.0143(4) -0.0146(4)
Mn3 0.0290(5) 0.0431(6) 0.0545(6) -0.0034(5) -0.0182(5) -0.0101(4)
Mn4 0.0254(5) 0.0491(6) 0.0467(6) 0.0010(4) -0.0153(4) -0.0150(4)
N1 0.034(3) 0.044(3) 0.031(3) -0.002(2) -0.012(2) -0.016(2)
N2 0.026(3) 0.042(3) 0.038(3) -0.001(2) -0.011(2) -0.012(2)
N3 0.026(3) 0.038(3) 0.038(3) -0.004(2) -0.011(2) -0.010(2)
N4 0.029(3) 0.045(3) 0.047(3) -0.006(2) -0.017(2) -0.009(2)
N5 0.029(3) 0.046(3) 0.047(3) -0.003(2) -0.012(2) -0.015(2)
N6 0.026(3) 0.033(3) 0.051(3) 0.001(2) -0.010(3) -0.013(2)
N7 0.028(3) 0.042(3) 0.059(3) -0.007(3) -0.016(3) -0.010(2)
N8 0.025(3) 0.044(3) 0.044(3) -0.005(2) -0.009(2) -0.012(2)
N9 0.026(3) 0.048(3) 0.033(3) -0.003(2) -0.004(2) -0.015(2)
N10 0.029(3) 0.050(4) 0.044(3) -0.004(2) -0.011(2) -0.016(3)
N11 0.021(3) 0.041(3) 0.043(3) 0.001(2) -0.015(2) -0.008(2)
N12 0.025(3) 0.047(3) 0.051(3) -0.001(3) -0.013(2) -0.011(3)
O1 0.029(2) 0.053(3) 0.042(2) -0.001(2) -0.0107(19) -0.015(2)
O2 0.032(2) 0.074(3) 0.042(3) -0.004(2) -0.014(2) -0.019(2)
O3 0.046(3) 0.089(4) 0.036(3) -0.006(2) -0.007(2) -0.030(3)
O4 0.034(2) 0.055(3) 0.053(3) 0.002(2) -0.022(2) -0.016(2)
O5 0.033(3) 0.065(3) 0.051(3) 0.002(2) -0.014(2) -0.024(2)
O6 0.042(3) 0.063(3) 0.048(3) 0.004(2) -0.019(2) -0.016(2)
O7 0.038(3) 0.052(3) 0.072(3) 0.005(2) -0.024(2) -0.016(2)
O8 0.033(2) 0.054(3) 0.052(3) -0.005(2) -0.011(2) -0.017(2)
O9 0.044(3) 0.043(3) 0.068(3) 0.008(2) -0.022(2) -0.013(2)
O10 0.032(2) 0.052(3) 0.046(2) -0.004(2) -0.010(2) -0.015(2)
O11 0.035(3) 0.052(3) 0.070(3) -0.005(2) -0.021(2) -0.015(2)
O12 0.048(3) 0.041(3) 0.106(4) -0.001(3) -0.030(3) -0.010(2)
O13 0.078(4) 0.079(4) 0.087(4) -0.027(3) -0.003(3) -0.019(3)
O14 0.095(5) 0.085(4) 0.197(7) -0.051(5) -0.078(5) 0.009(4)
C1 0.033(4) 0.041(4) 0.041(4) -0.003(3) -0.010(3) -0.016(3)
C2 0.042(4) 0.054(4) 0.042(4) -0.002(3) -0.011(3) -0.024(3)
C3 0.049(5) 0.060(5) 0.046(4) -0.002(3) 0.004(4) -0.023(4)
C4 0.030(4) 0.058(4) 0.054(5) 0.000(3) -0.005(3) -0.012(3)
C5 0.032(4) 0.055(4) 0.055(4) -0.001(3) -0.014(3) -0.016(3)
C6 0.030(3) 0.035(4) 0.047(4) -0.006(3) -0.008(3) -0.014(3)
C7 0.029(3) 0.034(3) 0.042(4) 0.003(3) -0.013(3) -0.013(3)
C8 0.027(3) 0.047(4) 0.044(4) 0.001(3) -0.017(3) -0.015(3)
C9 0.021(3) 0.036(4) 0.057(4) -0.003(3) -0.015(3) -0.008(3)
C10 0.031(3) 0.034(3) 0.037(4) -0.002(3) -0.016(3) -0.006(3)
C11 0.027(3) 0.041(4) 0.050(4) -0.013(3) -0.013(3) -0.004(3)
C12 0.039(4) 0.039(4) 0.055(4) -0.006(3) -0.025(3) -0.010(3)
C13 0.038(4) 0.044(4) 0.041(4) -0.005(3) -0.020(3) -0.006(3)
C14 0.033(4) 0.038(4) 0.038(4) -0.003(3) -0.014(3) -0.005(3)
C15 0.042(4) 0.044(4) 0.045(4) -0.010(3) -0.010(3) -0.010(3)
C16 0.047(5) 0.105(6) 0.047(4) -0.007(4) -0.002(4) -0.035(4)
C17 0.097(8) 0.207(13) 0.082(7) -0.001(7) -0.017(6) -0.066(8)
C18 0.031(4) 0.041(4) 0.053(4) -0.013(3) -0.019(3) 0.003(3)
C19 0.039(4) 0.043(4) 0.057(5) -0.005(3) -0.016(3) -0.001(3)
C20 0.042(4) 0.060(5) 0.054(4) -0.014(4) -0.029(4) 0.005(4)
C21 0.049(5) 0.056(5) 0.072(5) -0.021(4) -0.034(4) -0.005(4)
C22 0.039(4) 0.057(4) 0.063(5) -0.004(3) -0.025(4) -0.016(3)
C23 0.032(4) 0.041(4) 0.044(4) -0.007(3) -0.020(3) -0.002(3)
C24 0.028(3) 0.038(4) 0.064(5) -0.005(3) -0.025(3) -0.008(3)
C25 0.025(3) 0.047(4) 0.066(5) 0.000(3) -0.025(3) -0.010(3)
C26 0.028(3) 0.037(4) 0.052(4) 0.000(3) -0.016(3) -0.011(3)
C27 0.021(3) 0.036(4) 0.055(4) -0.002(3) -0.017(3) -0.008(3)
C28 0.029(4) 0.054(4) 0.054(4) -0.006(3) -0.015(3) -0.013(3)
C29 0.024(3) 0.053(4) 0.075(5) -0.009(4) -0.015(4) -0.011(3)
C30 0.038(4) 0.038(4) 0.065(4) -0.003(3) -0.015(4) -0.009(3)
C31 0.029(4) 0.034(4) 0.051(4) 0.003(3) -0.012(3) -0.012(3)
C32 0.039(4) 0.038(4) 0.053(4) -0.005(3) -0.017(3) -0.010(3)
C33 0.061(5) 0.070(5) 0.057(5) 0.007(4) -0.029(4) -0.021(4)
C34 0.102(8) 0.136(9) 0.081(7) 0.003(6) -0.038(6) -0.032(7)
C35 0.035(4) 0.045(4) 0.060(4) -0.007(3) -0.028(3) -0.003(3)
C36 0.060(5) 0.056(5) 0.078(5) -0.008(4) -0.039(4) -0.008(4)
C37 0.059(5) 0.060(5) 0.103(6) -0.012(5) -0.044(5) -0.002(4)
C38 0.038(4) 0.065(6) 0.122(7) -0.021(5) -0.034(5) 0.004(4)
C39 0.036(4) 0.057(5) 0.098(6) -0.020(4) -0.022(4) -0.007(4)
C40 0.032(4) 0.054(5) 0.060(4) -0.008(3) -0.019(3) -0.010(3)
C41 0.028(3) 0.044(4) 0.048(4) -0.006(3) -0.015(3) -0.009(3)
C42 0.025(3) 0.054(4) 0.053(4) -0.008(3) -0.013(3) -0.012(3)
C43 0.029(3) 0.043(4) 0.045(4) -0.002(3) -0.015(3) -0.012(3)
C44 0.025(3) 0.051(4) 0.032(3) -0.004(3) -0.006(3) -0.013(3)
C45 0.031(4) 0.055(5) 0.052(4) -0.008(3) -0.010(3) -0.019(3)
C46 0.033(4) 0.065(5) 0.050(4) -0.014(3) -0.010(3) -0.023(3)
C47 0.035(4) 0.049(4) 0.054(4) -0.011(3) -0.008(3) -0.017(3)
C48 0.032(4) 0.052(5) 0.042(4) -0.006(3) -0.004(3) -0.020(3)
C49 0.029(4) 0.054(5) 0.043(4) -0.004(3) -0.004(3) -0.012(3)
C50 0.045(4) 0.059(5) 0.071(5) 0.006(4) -0.023(4) -0.015(4)
C51 0.093(8) 0.087(8) 0.161(10) 0.032(7) -0.054(7) -0.029(6)
C52 0.029(3) 0.052(4) 0.046(4) -0.005(3) -0.005(3) -0.016(3)
C53 0.039(4) 0.046(4) 0.061(4) -0.003(3) -0.007(3) -0.013(3)
C54 0.054(5) 0.045(4) 0.077(5) -0.010(4) 0.000(4) -0.022(4)
C55 0.053(5) 0.071(6) 0.074(5) -0.013(4) -0.017(4) -0.035(4)
C56 0.043(4) 0.060(5) 0.067(5) -0.008(4) -0.019(4) -0.019(4)
C57 0.029(3) 0.044(4) 0.045(4) -0.003(3) -0.010(3) -0.018(3)
C58 0.024(3) 0.055(4) 0.039(4) -0.005(3) -0.007(3) -0.017(3)
C59 0.027(3) 0.059(4) 0.051(4) -0.001(3) -0.016(3) -0.023(3)
C60 0.019(3) 0.049(4) 0.045(4) -0.002(3) -0.010(3) -0.007(3)
C61 0.031(4) 0.059(4) 0.037(4) -0.008(3) -0.007(3) -0.015(3)
C62 0.028(4) 0.059(5) 0.072(5) -0.005(4) -0.022(3) -0.014(3)
C63 0.027(4) 0.059(5) 0.076(5) -0.003(4) -0.023(4) -0.006(3)
C64 0.039(4) 0.048(4) 0.075(5) -0.007(4) -0.025(4) -0.001(3)
C65 0.033(4) 0.045(4) 0.055(4) -0.001(3) -0.018(3) -0.009(3)
C66 0.040(4) 0.056(5) 0.046(4) -0.004(3) -0.017(3) -0.016(4)
C67 0.058(5) 0.062(5) 0.109(7) -0.009(5) -0.019(5) -0.029(4)
C68 0.107(9) 0.085(8) 0.255(16) -0.042(9) -0.017(10) -0.033(7)
P1 0.0974(19) 0.0932(18) 0.0583(14) -0.0251(13) -0.0403(14) 0.0188(15)
P2 0.0429(13) 0.119(2) 0.1084(19) -0.0542(17) -0.0175(13) -0.0264(14)
F1 0.176(6) 0.160(6) 0.146(5) -0.049(4) -0.120(5) 0.008(5)
F2 0.139(5) 0.076(3) 0.087(3) -0.015(3) -0.053(3) 0.008(3)
F3 0.151(6) 0.231(8) 0.067(3) -0.039(4) -0.021(4) 0.076(5)
F4 0.169(6) 0.207(7) 0.108(4) 0.031(4) -0.076(4) -0.101(6)
F5 0.185(7) 0.124(5) 0.087(4) 0.016(3) -0.048(4) -0.003(5)
F6 0.127(5) 0.089(4) 0.100(4) -0.033(3) -0.032(3) 0.021(3)
F7 0.084(5) 0.159(8) 0.70(3) -0.216(11) -0.001(9) -0.028(5)
F8 0.47(2) 0.58(3) 0.146(8) -0.070(10) -0.063(10) -0.38(2)
F9 0.169(8) 0.211(9) 0.219(9) -0.038(7) 0.024(7) -0.109(7)
F10 0.110(7) 0.153(8) 0.87(3) -0.108(13) -0.220(13) 0.032(6)
F11 0.232(11) 0.64(2) 0.159(8) -0.177(11) -0.043(7) -0.184(14)
F12 0.141(7) 0.171(8) 0.394(16) 0.018(9) -0.006(8) -0.102(6)
Cl1S 0.182(3) 0.0627(15) 0.140(2) -0.0050(15) -0.091(2) -0.0123(17)
Cl2S 0.215(4) 0.121(2) 0.0814(17) -0.0456(16) -0.026(2) -0.028(2)
Cl3S 0.229(4) 0.104(2) 0.122(2) -0.0117(18) -0.101(3) 0.016(2)
C1S 0.140(9) 0.062(6) 0.078(6) -0.007(4) -0.036(6) -0.015(6)

loop_
_atom_type_symbol
_atom_type_description
_atom_type_scat_dispersion_real
_atom_type_scat_dispersion_imag
_atom_type_scat_source
C C 0.0033 0.0016 'International Tables Vol C Tables 4.2.6.8 and 6.1.1.4'
H H 0.0000 0.0000 'International Tables Vol C Tables 4.2.6.8 and 6.1.1.4'
N N 0.0061 0.0033 'International Tables Vol C Tables 4.2.6.8 and 6.1.1.4'
O O 0.0106 0.0060 'International Tables Vol C Tables 4.2.6.8 and 6.1.1.4'
F F 0.0171 0.0103 'International Tables Vol C Tables 4.2.6.8 and 6.1.1.4'
P P 0.1023 0.0942 'International Tables Vol C Tables 4.2.6.8 and 6.1.1.4'
Mn Mn 0.3368 0.7283 'International Tables Vol C Tables 4.2.6.8 and 6.1.1.4'
Cl Cl 0.1484 0.1585 'International Tables Vol C Tables 4.2.6.8 and 6.1.1.4'

loop_
_geom_angle_atom_site_label_1
_geom_angle_atom_site_label_2
_geom_angle_atom_site_label_3
_geom_angle
_geom_angle_site_symmetry_1
_geom_angle_site_symmetry_3
_geom_angle_publ_flag
O10 Mn1 O1 178.28(19) . . ?
O10 Mn1 N1 91.23(18) . . ?
O1 Mn1 N1 89.08(18) . . ?
O10 Mn1 N10 88.33(19) . . ?
O1 Mn1 N10 90.32(18) . . ?
N1 Mn1 N10 138.8(2) . . ?
O10 Mn1 O13 90.19(19) . . ?
O1 Mn1 O13 91.34(19) . . ?
N1 Mn1 O13 107.4(2) . . ?
N10 Mn1 O13 113.9(2) . . ?
N2 Mn2 N8 109.54(17) . . ?
N2 Mn2 N9 132.50(17) . . ?
N8 Mn2 N9 72.70(18) . . ?
N2 Mn2 N3 73.16(17) . . ?
N8 Mn2 N3 132.64(17) . . ?
N9 Mn2 N3 141.23(17) . . ?
N2 Mn2 O8 98.30(16) . . ?
N8 Mn2 O8 141.10(16) . . ?
N9 Mn2 O8 68.46(16) . . ?
N3 Mn2 O8 80.64(15) . . ?
N2 Mn2 O2 141.00(15) . . ?
N8 Mn2 O2 96.76(16) . . ?
N9 Mn2 O2 82.02(15) . . ?
N3 Mn2 O2 67.85(15) . . ?
O8 Mn2 O2 76.04(14) . . ?
O7 Mn3 O4 178.15(19) . . ?
O7 Mn3 N4 90.01(19) . . ?
O4 Mn3 N4 89.63(19) . . ?
O7 Mn3 N7 88.79(19) . . ?
O4 Mn3 N7 90.32(19) . . ?
N4 Mn3 N7 140.1(2) . . ?
O7 Mn3 O14 90.3(2) . . ?
O4 Mn3 O14 91.5(2) . . ?
N4 Mn3 O14 107.4(2) . . ?
N7 Mn3 O14 112.6(2) . . ?
N11 Mn4 N5 109.69(17) . . ?
N11 Mn4 N6 132.35(17) . . ?
N5 Mn4 N6 72.24(18) . . ?
N11 Mn4 N12 73.13(18) . . ?
N5 Mn4 N12 132.99(18) . . ?
N6 Mn4 N12 141.45(18) . . ?
N11 Mn4 O5 97.33(16) . . ?
N5 Mn4 O5 140.82(16) . . ?
N6 Mn4 O5 68.59(16) . . ?
N12 Mn4 O5 81.16(16) . . ?
N2 N1 C7 109.4(4) . . ?
N2 N1 Mn1 124.9(3) . . ?
C7 N1 Mn1 125.2(4) . . ?
N1 N2 C9 106.5(5) . . ?
N1 N2 Mn2 135.8(3) . . ?
C9 N2 Mn2 117.5(4) . . ?
C10 N3 C14 119.0(5) . . ?
C10 N3 Mn2 117.3(4) . . ?
C14 N3 Mn2 123.7(4) . . ?
N5 N4 C24 109.6(5) . . ?
N5 N4 Mn3 125.6(3) . . ?
C24 N4 Mn3 124.2(4) . . ?
C26 N5 N4 106.4(5) . . ?
C26 N5 Mn4 118.5(4) . . ?
N4 N5 Mn4 135.0(4) . . ?
C31 N6 C27 119.8(5) . . ?
C31 N6 Mn4 122.2(4) . . ?
C27 N6 Mn4 117.9(4) . . ?
N8 N7 C41 108.9(5) . . ?
N8 N7 Mn3 125.1(3) . . ?
C41 N7 Mn3 124.9(4) . . ?
N7 N8 C43 107.3(4) . . ?
N7 N8 Mn2 135.8(3) . . ?
C43 N8 Mn2 116.8(4) . . ?
C44 N9 C48 119.6(5) . . ?
C44 N9 Mn2 117.9(4) . . ?
C48 N9 Mn2 122.3(4) . . ?
N11 N10 C58 109.5(5) . . ?
N11 N10 Mn1 125.9(3) . . ?
C58 N10 Mn1 124.3(4) . . ?
C60 N11 N10 105.9(5) . . ?
C60 N11 Mn4 118.1(4) . . ?
N10 N11 Mn4 135.9(3) . . ?
C65 N12 C61 119.0(5) . . ?
C65 N12 Mn4 124.1(4) . . ?
C61 N12 Mn4 116.8(4) . . ?
C1 O1 Mn1 118.2(3) . . ?
C15 O2 Mn2 112.4(4) . . ?
C15 O3 C16 117.4(5) . . ?
C18 O4 Mn3 118.8(4) . . ?
C32 O5 Mn4 113.5(4) . . ?
C32 O6 C33 117.6(5) . . ?
C35 O7 Mn3 117.9(4) . . ?
C49 O8 Mn2 114.2(4) . . ?
C49 O9 C50 118.0(5) . . ?
C52 O10 Mn1 117.7(4) . . ?
C66 O12 C67 117.4(5) . . ?
O1 C1 C2 117.9(5) . . ?
O1 C1 C6 122.2(5) . . ?
C2 C1 C6 119.8(5) . . ?
C1 C2 C3 120.3(6) . . ?
C4 C3 C2 119.8(6) . . ?
C5 C4 C3 120.2(6) . . ?
C4 C5 C6 121.8(6) . . ?
C5 C6 C1 118.0(5) . . ?
C5 C6 C7 120.8(5) . . ?
C1 C6 C7 121.1(5) . . ?
N1 C7 C8 108.5(5) . . ?
N1 C7 C6 119.4(5) . . ?
C8 C7 C6 132.0(5) . . ?
C9 C8 C7 105.2(5) . . ?
N2 C9 C8 110.4(5) . . ?
N2 C9 C10 116.7(5) . . ?
C8 C9 C10 132.9(5) . . ?
N3 C10 C11 121.2(5) . . ?
N3 C10 C9 115.1(5) . . ?
C11 C10 C9 123.7(5) . . ?
C12 C11 C10 118.6(6) . . ?
C13 C12 C11 120.6(6) . . ?
C12 C13 C14 118.1(6) . . ?
N3 C14 C13 122.5(6) . . ?
N3 C14 C15 112.1(5) . . ?
C13 C14 C15 125.4(6) . . ?
O2 C15 O3 124.6(6) . . ?
O2 C15 C14 123.3(6) . . ?
O3 C15 C14 112.0(5) . . ?
O3 C16 C17 105.0(6) . . ?
O4 C18 C19 117.2(6) . . ?
O4 C18 C23 123.2(5) . . ?
C19 C18 C23 119.6(6) . . ?
C20 C19 C18 119.6(7) . . ?
C21 C20 C19 121.3(6) . . ?
C20 C21 C22 119.1(6) . . ?
C23 C22 C21 121.3(7) . . ?
C22 C23 C18 119.1(6) . . ?
C22 C23 C24 120.3(6) . . ?
C18 C23 C24 120.6(5) . . ?
N4 C24 C25 107.3(5) . . ?
N4 C24 C23 120.1(6) . . ?
C25 C24 C23 132.6(5) . . ?
C26 C25 C24 105.5(5) . . ?
N5 C26 C25 111.1(5) . . ?
N5 C26 C27 116.5(5) . . ?
C25 C26 C27 132.4(5) . . ?
N6 C27 C28 120.7(6) . . ?
N6 C27 C26 114.7(5) . . ?
C28 C27 C26 124.5(5) . . ?
C29 C28 C27 119.1(6) . . ?
C28 C29 C30 120.4(6) . . ?
C31 C30 C29 116.8(6) . . ?
N6 C31 C30 123.1(6) . . ?
N6 C31 C32 113.0(5) . . ?
C30 C31 C32 123.8(6) . . ?
O5 C32 O6 126.9(6) . . ?
O5 C32 C31 122.0(6) . . ?
O6 C32 C31 111.1(6) . . ?
O6 C33 C34 104.6(6) . . ?
O7 C35 C40 122.3(6) . . ?
O7 C35 C36 118.4(6) . . ?
C40 C35 C36 119.3(6) . . ?
C37 C36 C35 120.7(7) . . ?
C38 C37 C36 120.0(7) . . ?
C37 C38 C39 120.7(7) . . ?
C38 C39 C40 120.2(7) . . ?
C35 C40 C39 119.1(6) . . ?
C35 C40 C41 120.6(5) . . ?
C39 C40 C41 120.3(6) . . ?
N7 C41 C42 108.9(5) . . ?
N7 C41 C40 119.5(5) . . ?
C42 C41 C40 131.6(5) . . ?
C41 C42 C43 105.1(5) . . ?
N8 C43 C42 109.9(5) . . ?
N8 C43 C44 117.4(5) . . ?
C42 C43 C44 132.7(5) . . ?
N9 C44 C45 121.2(6) . . ?
N9 C44 C43 115.0(5) . . ?
C45 C44 C43 123.8(5) . . ?
C46 C45 C44 118.6(6) . . ?
C45 C46 C47 119.8(6) . . ?
C48 C47 C46 118.9(6) . . ?
N9 C48 C47 121.9(6) . . ?
N9 C48 C49 113.9(5) . . ?
C47 C48 C49 124.2(6) . . ?
O8 C49 O9 126.3(6) . . ?
O8 C49 C48 120.7(6) . . ?
O9 C49 C48 113.0(6) . . ?
O9 C50 C51 103.3(6) . . ?
O10 C52 C53 118.3(6) . . ?
O10 C52 C57 121.0(6) . . ?
C53 C52 C57 120.7(6) . . ?
C54 C53 C52 119.0(6) . . ?
C53 C54 C55 121.6(7) . . ?
C56 C55 C54 119.1(6) . . ?
C55 C56 C57 122.2(6) . . ?
C56 C57 C52 117.3(6) . . ?
C56 C57 C58 121.2(5) . . ?
C52 C57 C58 121.4(5) . . ?
C59 C58 N10 108.3(5) . . ?
C59 C58 C57 132.4(5) . . ?
N10 C58 C57 119.3(5) . . ?
C58 C59 C60 105.5(5) . . ?
N11 C60 C59 110.8(5) . . ?
N11 C60 C61 116.7(5) . . ?
C59 C60 C61 132.4(5) . . ?
N12 C61 C62 120.9(6) . . ?
N12 C61 C60 115.1(5) . . ?
C62 C61 C60 123.9(6) . . ?
C63 C62 C61 119.2(6) . . ?
C62 C63 C64 120.0(6) . . ?
C65 C64 C63 117.9(6) . . ?
N12 C65 C64 122.9(6) . . ?
N12 C65 C66 113.6(5) . . ?
C64 C65 C66 123.5(6) . . ?
O11 C66 O12 127.0(6) . . ?
O11 C66 C65 121.1(6) . . ?
O12 C66 C65 111.9(6) . . ?
O12 C67 C68 101.4(6) . . ?
F4 P1 F3 91.6(5) . . ?
F4 P1 F5 92.7(4) . . ?
F3 P1 F5 90.2(4) . . ?
F4 P1 F2 88.7(3) . . ?
F3 P1 F2 89.8(4) . . ?
F5 P1 F2 178.6(4) . . ?
F4 P1 F6 91.4(4) . . ?
F3 P1 F6 176.3(5) . . ?
F5 P1 F6 91.8(3) . . ?
F2 P1 F6 88.1(3) . . ?
F4 P1 F1 178.1(4) . . ?
F3 P1 F1 89.3(4) . . ?
F5 P1 F1 89.0(4) . . ?
F2 P1 F1 89.6(4) . . ?
F6 P1 F1 87.6(4) . . ?
F10 P2 F11 93.5(9) . . ?
F10 P2 F8 93.7(9) . . ?
F11 P2 F8 169.4(10) . . ?
F10 P2 F7 172.1(10) . . ?
F11 P2 F7 90.9(7) . . ?
F8 P2 F7 82.8(8) . . ?
F10 P2 F12 94.4(7) . . ?
F11 P2 F12 86.8(7) . . ?
F8 P2 F12 100.4(7) . . ?
F7 P2 F12 79.3(6) . . ?
F10 P2 F9 89.1(7) . . ?
F11 P2 F9 92.7(7) . . ?
F8 P2 F9 79.7(6) . . ?
F7 P2 F9 97.3(6) . . ?
F12 P2 F9 176.5(5) . . ?
Cl2S C1S Cl1S 113.1(5) . . ?
Cl2S C1S Cl3S 110.4(5) . . ?
Cl1S C1S Cl3S 110.1(5) . . ?

loop_
_geom_bond_atom_site_label_1
_geom_bond_atom_site_label_2
_geom_bond_distance
_geom_bond_site_symmetry_2
_geom_bond_publ_flag
Mn1 O10 1.853(4) . ?
Mn1 O1 1.860(4) . ?
Mn1 N1 1.985(4) . ?
Mn1 N10 1.991(5) . ?
Mn1 O13 2.207(5) . ?
Mn2 N2 2.168(5) . ?
Mn2 N8 2.209(5) . ?
Mn2 N9 2.240(5) . ?
Mn2 N3 2.243(4) . ?
Mn2 O8 2.481(4) . ?
Mn2 O2 2.525(4) . ?
Mn3 O7 1.861(4) . ?
Mn3 O4 1.862(4) . ?
Mn3 N4 1.972(5) . ?
Mn3 N7 1.982(5) . ?
Mn3 O14 2.169(6) . ?
Mn4 N11 2.178(5) . ?
Mn4 N5 2.191(5) . ?
Mn4 N6 2.240(5) . ?
Mn4 N12 2.251(5) . ?
Mn4 O5 2.479(4) . ?
N1 N2 1.356(6) . ?
N1 C7 1.358(7) . ?
N2 C9 1.361(7) . ?
N3 C10 1.323(7) . ?
N3 C14 1.353(7) . ?
N4 N5 1.355(6) . ?
N4 C24 1.377(7) . ?
N5 C26 1.344(7) . ?
N6 C31 1.334(7) . ?
N6 C27 1.339(7) . ?
N7 N8 1.344(6) . ?
N7 C41 1.358(7) . ?
N8 C43 1.354(7) . ?
N9 C44 1.330(7) . ?
N9 C48 1.344(7) . ?
N10 N11 1.355(6) . ?
N10 C58 1.367(7) . ?
N11 C60 1.348(7) . ?
N12 C65 1.338(7) . ?
N12 C61 1.340(7) . ?
O1 C1 1.356(7) . ?
O2 C15 1.218(7) . ?
O3 C15 1.320(7) . ?
O3 C16 1.438(7) . ?
O4 C18 1.352(7) . ?
O5 C32 1.200(7) . ?
O6 C32 1.323(7) . ?
O6 C33 1.435(7) . ?
O7 C35 1.370(7) . ?
O8 C49 1.231(7) . ?
O9 C49 1.295(7) . ?
O9 C50 1.452(7) . ?
O10 C52 1.356(7) . ?
O11 C66 1.226(7) . ?
O12 C66 1.295(7) . ?
O12 C67 1.435(8) . ?
C1 C2 1.384(8) . ?
C1 C6 1.407(8) . ?
C2 C3 1.386(8) . ?
C3 C4 1.374(9) . ?
C4 C5 1.363(8) . ?
C5 C6 1.386(8) . ?
C6 C7 1.462(8) . ?
C7 C8 1.383(7) . ?
C8 C9 1.378(8) . ?
C9 C10 1.455(8) . ?
C10 C11 1.408(8) . ?
C11 C12 1.366(8) . ?
C12 C13 1.362(8) . ?
C13 C14 1.380(8) . ?
C14 C15 1.479(8) . ?
C16 C17 1.522(11) . ?
C18 C19 1.393(8) . ?
C18 C23 1.396(8) . ?
C19 C20 1.385(9) . ?
C20 C21 1.357(9) . ?
C21 C22 1.389(9) . ?
C22 C23 1.377(8) . ?
C23 C24 1.463(8) . ?
C24 C25 1.381(8) . ?
C25 C26 1.377(8) . ?
C26 C27 1.453(8) . ?
C27 C28 1.399(8) . ?
C28 C29 1.371(9) . ?
C29 C30 1.397(8) . ?
C30 C31 1.387(8) . ?
C31 C32 1.494(8) . ?
C33 C34 1.516(11) . ?
C35 C40 1.382(9) . ?
C35 C36 1.383(9) . ?
C36 C37 1.380(10) . ?
C37 C38 1.351(10) . ?
C38 C39 1.370(10) . ?
C39 C40 1.399(8) . ?
C40 C41 1.475(8) . ?
C41 C42 1.375(8) . ?
C42 C43 1.378(8) . ?
C43 C44 1.453(8) . ?
C44 C45 1.407(8) . ?
C45 C46 1.370(8) . ?
C46 C47 1.378(8) . ?
C47 C48 1.378(8) . ?
C48 C49 1.481(8) . ?
C50 C51 1.520(11) . ?
C52 C53 1.380(8) . ?
C52 C57 1.411(8) . ?
C53 C54 1.376(9) . ?
C54 C55 1.379(10) . ?
C55 C56 1.353(9) . ?
C56 C57 1.395(8) . ?
C57 C58 1.454(8) . ?
C58 C59 1.361(8) . ?
C59 C60 1.380(8) . ?
C60 C61 1.462(8) . ?
C61 C62 1.404(8) . ?
C62 C63 1.361(9) . ?
C63 C64 1.384(9) . ?
C64 C65 1.381(8) . ?
C65 C66 1.490(8) . ?
C67 C68 1.555(12) . ?
P1 F4 1.544(6) . ?
P1 F3 1.545(6) . ?
P1 F5 1.563(6) . ?
P1 F2 1.576(5) . ?
P1 F6 1.578(5) . ?
P1 F1 1.589(7) . ?
P2 F10 1.375(8) . ?
P2 F11 1.398(7) . ?
P2 F8 1.462(9) . ?
P2 F7 1.464(8) . ?
P2 F12 1.503(8) . ?
P2 F9 1.542(8) . ?
Cl1S C1S 1.723(8) . ?
Cl2S C1S 1.711(9) . ?
Cl3S C1S 1.755(10) . ?

loop_
_platon_squeeze_void_nr
_platon_squeeze_void_average_x
_platon_squeeze_void_average_y
_platon_squeeze_void_average_z
_platon_squeeze_void_volume
_platon_squeeze_void_count_electrons
_platon_squeeze_void_content
1 -0.500 0.500 0.500 480 73 'Corresponds to 2(CH3OH) and 3(H2O) '
2 0.103 0.152 0.978 15 1 ' '
3 0.897 0.848 0.022 15 1 ' '
